data_7027093
loop_
_publ_author_name
'Hodge, Philip'
'James, Si\^an C.'
'Norman, Nicholas C.'
'Orpen, A. Guy'

_publ_section_title
;
 Neutral and anionic aryloxy halides of bismuth(III)
;
_journal_issue 23
_journal_name_full 'Journal of the Chemical Society, Dalton Transactions'
_journal_page_first 4049
_journal_paper_doi 10.1039/a806647g
_journal_year 1998
_chemical_formula_structural '[N Me4]2 [Bi2 (O-2,6-Me2 C6 H3)6 Cl2]'
_chemical_formula_sum 'C28 H39 Bi Cl N O3'
_chemical_formula_weight 682.03
_chemical_name_systematic
; 
 Bis tetramethyl ammonium hexa-2,6-dimethylphenoxy dichloro dibismuthate
;
_space_group_IT_number 14
_symmetry_cell_setting monoclinic
_symmetry_space_group_name_Hall '-P 2yn'
_symmetry_space_group_name_H-M 'P 1 21/n 1'
_atom_sites_solution_hydrogens geom
_atom_sites_solution_primary direct
_atom_sites_solution_secondary difmap
_audit_creation_method SHELXL
_cell_angle_alpha 90.00
_cell_angle_beta 91.77(3)
_cell_angle_gamma 90.00
_cell_formula_units_Z 4
_cell_length_a 12.418(3)
_cell_length_b 13.841(3)
_cell_length_c 16.892(3)
_cell_measurement_reflns_used 399
_cell_measurement_temperature 173(2)
_cell_measurement_theta_max 22.550
_cell_measurement_theta_min 14.536
_cell_volume 2902.0(11)
_computing_cell_refinement 'SAINT (Siemens, 1995b)'
_computing_data_collection 'SMART (Siemens, 1995b)'
_computing_data_reduction 'SAINT (Siemens, 1995b)'
_computing_molecular_graphics 'SHELXTL (Siemens, 1995a)'
_computing_publication_material 'SHELXTL (Siemens, 1995a)'
_computing_structure_refinement 'SHELXTL (Siemens, 1995a)'
_computing_structure_solution 'SHELXTL (Siemens, 1995a)'
_diffrn_ambient_temperature 173(2)
_diffrn_measurement_device 'Siemens SMART Area Detector'
_diffrn_measurement_method '\w rotation with narrow frames'
_diffrn_radiation_monochromator graphite
_diffrn_radiation_source 'fine-focus sealed tube'
_diffrn_radiation_type MoK\a
_diffrn_radiation_wavelength 0.71073
_diffrn_reflns_av_R_equivalents 0.0358
_diffrn_reflns_av_sigmaI/netI 0.0478
_diffrn_reflns_limit_h_max 16
_diffrn_reflns_limit_h_min -8
_diffrn_reflns_limit_k_max 17
_diffrn_reflns_limit_k_min -17
_diffrn_reflns_limit_l_max 21
_diffrn_reflns_limit_l_min -21
_diffrn_reflns_number 17745
_diffrn_reflns_theta_max 27.49
_diffrn_reflns_theta_min 1.90
_diffrn_standards_decay_% none
_exptl_absorpt_coefficient_mu 6.194
_exptl_absorpt_correction_T_max 0.403385
_exptl_absorpt_correction_T_min 0.216696
_exptl_absorpt_correction_type Sadabs
_exptl_crystal_colour yellow
_exptl_crystal_density_diffrn 1.561
_exptl_crystal_density_meas ?
_exptl_crystal_description block
_exptl_crystal_F_000 1352
_exptl_crystal_size_max 0.3
_exptl_crystal_size_mid 0.2
_exptl_crystal_size_min 0.2
_refine_diff_density_max 1.250
_refine_diff_density_min -0.839
_refine_diff_density_rms 0.096
_refine_ls_extinction_coef 0.00018(6)
_refine_ls_extinction_expression Fc^*^=kFc[1+0.001xFc^2^\l^3^/sin(2\q)]^-1/4^
_refine_ls_extinction_method SHELXL
_refine_ls_goodness_of_fit_all 0.895
_refine_ls_goodness_of_fit_obs 0.967
_refine_ls_hydrogen_treatment 'see text'
_refine_ls_matrix_type full
_refine_ls_number_parameters 308
_refine_ls_number_reflns 6572
_refine_ls_number_restraints 0
_refine_ls_restrained_S_all 0.895
_refine_ls_restrained_S_obs 0.967
_refine_ls_R_factor_all 0.0463
_refine_ls_R_factor_obs 0.0282
_refine_ls_shift/esd_max 0.089
_refine_ls_shift/esd_mean 0.004
_refine_ls_structure_factor_coef Fsqd
_refine_ls_weighting_details 'w=1/[\s^2^(Fo^2^)+(0.0297P)^2^+0.0000P] where P=(Fo^2^+2Fc^2^)/3'
_refine_ls_weighting_scheme calc
_refine_ls_wR_factor_all 0.0598
_refine_ls_wR_factor_obs 0.0558
_reflns_number_observed 4980
_reflns_number_total 6572
_reflns_observed_criterion >2sigma(I)
_cod_data_source_file 806647Gsup1.cif
_cod_data_source_block 3
_cod_depositor_comments
;
The following automatic conversions were performed:

'_exptl_crystal_density_meas' value 'not measured' was changed to '?'
- the value is perceived as not measured.

Automatic conversion script
Id: cif_fix_values 3008 2015-01-20 13:52:24Z robertas 

The following automatic conversions were performed:

'_refine_ls_weighting_scheme' value 'calc
w=1/[\s^2^(Fo^2^)+(0.0297P)^2^+0.0000P] where P=(Fo^2^+2Fc^2^)/3' was
changed to 'calc'. New tag '_refine_ls_weighting_details' was
created. The value of the new tag was set to
'w=1/[\s^2^(Fo^2^)+(0.0297P)^2^+0.0000P] where P=(Fo^2^+2Fc^2^)/3'.

Automatic conversion script
Id: cif_fix_values 3143 2015-03-26 13:38:13Z robertas 
;
_cod_original_cell_volume 2902.1(10)
_cod_original_sg_symbol_H-M 'P 2(1)/n'
_cod_database_code 7027093

loop_
_symmetry_equiv_pos_as_xyz
'x, y, z'
'-x+1/2, y+1/2, -z+1/2'
'-x, -y, -z'
'x-1/2, -y-1/2, z-1/2'

loop_
_atom_site_aniso_label
_atom_site_aniso_U_11
_atom_site_aniso_U_22
_atom_site_aniso_U_33
_atom_site_aniso_U_23
_atom_site_aniso_U_13
_atom_site_aniso_U_12
Bi1 0.02721(8) 0.03222(8) 0.03307(9) 0.00122(7) 0.00192(5) 0.00324(7)
Cl1 0.0417(6) 0.0499(6) 0.0380(6) 0.0058(5) 0.0029(5) 0.0061(5)
O1 0.055(2) 0.0311(15) 0.0349(15) 0.0030(12) 0.0020(14) 0.0053(13)
O2 0.037(2) 0.040(2) 0.0325(15) -0.0025(12) 0.0017(12) 0.0004(13)
O3 0.0348(15) 0.0330(15) 0.041(2) -0.0030(12) 0.0099(13) -0.0012(12)
C1 0.040(2) 0.029(2) 0.028(2) 0.002(2) -0.003(2) 0.002(2)
C2 0.035(2) 0.039(2) 0.039(2) 0.002(2) -0.005(2) 0.000(2)
C3 0.057(3) 0.033(2) 0.048(3) -0.001(2) -0.011(2) -0.009(2)
C4 0.067(3) 0.028(2) 0.062(3) 0.001(2) -0.009(3) 0.009(2)
C5 0.039(2) 0.052(3) 0.057(3) 0.004(2) -0.006(2) 0.012(2)
C6 0.041(2) 0.036(2) 0.034(2) 0.005(2) -0.011(2) -0.001(2)
C7 0.037(3) 0.059(3) 0.091(4) -0.007(3) -0.004(3) -0.006(2)
C8 0.042(3) 0.054(3) 0.062(3) 0.006(2) -0.012(2) -0.010(2)
C9 0.041(2) 0.038(2) 0.040(2) -0.009(2) 0.006(2) 0.011(2)
C10 0.056(3) 0.072(3) 0.047(3) -0.024(2) -0.011(2) 0.035(3)
C11 0.130(7) 0.152(7) 0.045(4) -0.024(4) -0.018(4) 0.104(6)
C12 0.194(12) 0.163(9) 0.065(5) 0.060(6) 0.063(6) 0.140(9)
C13 0.126(7) 0.075(5) 0.122(6) 0.047(5) 0.090(6) 0.054(4)
C14 0.075(4) 0.038(3) 0.083(4) 0.000(3) 0.051(3) 0.007(3)
C15 0.047(3) 0.106(5) 0.142(6) -0.083(4) -0.031(4) 0.013(3)
C16 0.072(4) 0.066(4) 0.174(7) -0.053(4) 0.065(5) -0.042(3)
C17 0.024(2) 0.028(2) 0.046(2) -0.003(2) 0.005(2) -0.004(2)
C18 0.031(2) 0.037(2) 0.070(3) 0.003(2) -0.012(2) -0.005(2)
C19 0.032(2) 0.029(2) 0.124(5) 0.000(3) -0.014(3) -0.006(2)
C20 0.050(3) 0.056(3) 0.099(4) -0.039(3) 0.000(3) -0.005(3)
C21 0.039(3) 0.081(4) 0.059(3) -0.030(3) 0.008(2) -0.015(3)
C22 0.028(2) 0.048(2) 0.042(2) -0.012(2) 0.005(2) -0.007(2)
C23 0.054(3) 0.055(3) 0.081(4) 0.029(3) -0.013(3) -0.013(2)
C24 0.053(3) 0.069(3) 0.036(2) 0.011(2) 0.002(2) -0.008(2)
C25 0.090(4) 0.051(3) 0.059(3) 0.003(3) -0.002(3) -0.011(3)
C26 0.037(3) 0.060(3) 0.135(5) -0.017(3) -0.001(3) -0.006(3)
C27 0.057(3) 0.066(3) 0.059(3) -0.021(3) 0.000(3) 0.011(3)
C28 0.067(3) 0.059(3) 0.058(3) -0.010(2) -0.014(3) 0.026(3)
N1 0.035(2) 0.040(2) 0.050(2) -0.006(2) -0.004(2) 0.005(2)

loop_
_atom_site_label
_atom_site_type_symbol
_atom_site_fract_x
_atom_site_fract_y
_atom_site_fract_z
_atom_site_U_iso_or_equiv
_atom_site_thermal_displace_type
_atom_site_occupancy
_atom_site_calc_flag
_atom_site_refinement_flags
Bi1 Bi 0.350976(11) 0.085841(10) -0.001815(8) 0.03081(6) Uani 1 d .
Cl1 Cl 0.48874(8) -0.02514(8) 0.11562(6) 0.0432(2) Uani 1 d .
O1 O 0.2921(2) 0.1973(2) -0.08088(15) 0.0404(7) Uani 1 d .
O2 O 0.2346(2) 0.1327(2) 0.08175(14) 0.0365(6) Uani 1 d .
O3 O 0.2391(2) -0.0187(2) -0.0438(2) 0.0362(6) Uani 1 d .
C1 C 0.2578(3) 0.2863(3) -0.0596(2) 0.0324(9) Uani 1 d .
C2 C 0.3310(3) 0.3593(3) -0.0379(2) 0.0378(9) Uani 1 d .
C3 C 0.2927(4) 0.4498(3) -0.0221(2) 0.0463(11) Uani 1 d .
H3A H 0.3424(4) 0.4997(3) -0.0081(2) 0.056 Uiso 1 calc R
C4 C 0.1844(4) 0.4707(3) -0.0260(3) 0.0525(12) Uani 1 d .
H4A H 0.1595(4) 0.5339(3) -0.0144(3) 0.063 Uiso 1 calc R
C5 C 0.1125(4) 0.3987(3) -0.0468(3) 0.0494(11) Uani 1 d .
H5A H 0.0377(4) 0.4130(3) -0.0496(3) 0.059 Uiso 1 calc R
C6 C 0.1468(3) 0.3057(3) -0.0640(2) 0.0371(9) Uani 1 d .
C7 C 0.4512(3) 0.3373(4) -0.0326(3) 0.0624(14) Uani 1 d .
H7A H 0.4631(3) 0.2693(4) -0.0459(3) 0.094 Uiso 1 calc R
H7B H 0.4789(3) 0.3500(4) 0.0213(3) 0.094 Uiso 1 calc R
H7C H 0.4889(3) 0.3785(4) -0.0700(3) 0.094 Uiso 1 calc R
C8 C 0.0701(3) 0.2275(3) -0.0873(3) 0.0529(12) Uani 1 d .
H8A H 0.1101(3) 0.1678(3) -0.0968(3) 0.079 Uiso 1 calc R
H8B H 0.0300(3) 0.2462(3) -0.1358(3) 0.079 Uiso 1 calc R
H8C H 0.0196(3) 0.2170(3) -0.0447(3) 0.079 Uiso 1 calc R
C9 C 0.2290(3) 0.1024(3) 0.1572(2) 0.0394(10) Uani 1 d .
C10 C 0.2998(4) 0.1407(4) 0.2155(3) 0.0587(14) Uani 1 d .
C11 C 0.2846(7) 0.1136(6) 0.2937(4) 0.110(3) Uani 1 d .
H11A H 0.3312(7) 0.1386(6) 0.3344(4) 0.131 Uiso 1 calc R
C12 C 0.2040(9) 0.0516(8) 0.3129(5) 0.140(5) Uani 1 d .
H12A H 0.1945(9) 0.0348(8) 0.3667(5) 0.168 Uiso 1 calc R
C13 C 0.1370(7) 0.0138(5) 0.2557(5) 0.106(3) Uani 1 d .
H13A H 0.0825(7) -0.0303(5) 0.2705(5) 0.127 Uiso 1 calc R
C14 C 0.1461(4) 0.0380(3) 0.1758(3) 0.064(2) Uani 1 d .
C15 C 0.3870(4) 0.2079(4) 0.1938(4) 0.099(2) Uani 1 d .
H15A H 0.4279(4) 0.2275(4) 0.2416(4) 0.148 Uiso 1 calc R
H15B H 0.3555(4) 0.2652(4) 0.1680(4) 0.148 Uiso 1 calc R
H15C H 0.4351(4) 0.1755(4) 0.1573(4) 0.148 Uiso 1 calc R
C16 C 0.0713(5) -0.0001(4) 0.1123(4) 0.103(3) Uani 1 d .
H16A H 0.0919(5) 0.0256(4) 0.0609(4) 0.154 Uiso 1 calc R
H16B H -0.0026(5) 0.0198(4) 0.1230(4) 0.154 Uiso 1 calc R
H16C H 0.0754(5) -0.0708(4) 0.1114(4) 0.154 Uiso 1 calc R
C17 C 0.2644(3) -0.0973(3) -0.0885(2) 0.0325(9) Uani 1 d .
C18 C 0.2863(3) -0.1851(3) -0.0515(3) 0.0463(11) Uani 1 d .
C19 C 0.3122(3) -0.2647(3) -0.1012(4) 0.0618(15) Uani 1 d .
H19A H 0.3286(3) -0.3256(3) -0.0778(4) 0.074 Uiso 1 calc R
C20 C 0.3139(4) -0.2552(4) -0.1811(4) 0.068(2) Uani 1 d .
H20A H 0.3333(4) -0.3087(4) -0.2128(4) 0.082 Uiso 1 calc R
C21 C 0.2879(4) -0.1697(4) -0.2160(3) 0.0595(14) Uani 1 d .
H21A H 0.2883(4) -0.1648(4) -0.2721(3) 0.071 Uiso 1 calc R
C22 C 0.2609(3) -0.0891(3) -0.1719(2) 0.0391(9) Uani 1 d .
C23 C 0.2797(4) -0.1961(3) 0.0362(3) 0.0637(14) Uani 1 d .
H23A H 0.2975(4) -0.2627(3) 0.0512(3) 0.096 Uiso 1 calc R
H23B H 0.2064(4) -0.1809(3) 0.0523(3) 0.096 Uiso 1 calc R
H23C H 0.3308(4) -0.1517(3) 0.0626(3) 0.096 Uiso 1 calc R
C24 C 0.2279(4) 0.0042(3) -0.2099(2) 0.0528(12) Uani 1 d .
H24A H 0.2122(4) 0.0517(3) -0.1688(2) 0.079 Uiso 1 calc R
H24B H 0.1634(4) -0.0061(3) -0.2438(2) 0.079 Uiso 1 calc R
H24C H 0.2866(4) 0.0282(3) -0.2421(2) 0.079 Uiso 1 calc R
C25 C 0.0045(4) -0.2609(4) -0.2620(3) 0.0669(14) Uani 1 d .
H25A H -0.0428(4) -0.2042(4) -0.2648(3) 0.100 Uiso 1 calc R
H25B H -0.0078(4) -0.3007(4) -0.3093(3) 0.100 Uiso 1 calc R
H25C H 0.0798(4) -0.2397(4) -0.2590(3) 0.100 Uiso 1 calc R
C26 C -0.1329(4) -0.3521(4) -0.1958(4) 0.077(2) Uani 1 d .
H26A H -0.1813(4) -0.2962(4) -0.1989(4) 0.116 Uiso 1 calc R
H26B H -0.1484(4) -0.3903(4) -0.1486(4) 0.116 Uiso 1 calc R
H26C H -0.1437(4) -0.3922(4) -0.2432(4) 0.116 Uiso 1 calc R
C27 C -0.0015(4) -0.2581(4) -0.1185(3) 0.0606(13) Uani 1 d .
H27A H -0.0485(4) -0.2013(4) -0.1215(3) 0.091 Uiso 1 calc R
H27B H 0.0739(4) -0.2372(4) -0.1149(3) 0.091 Uiso 1 calc R
H27C H -0.0181(4) -0.2962(4) -0.0715(3) 0.091 Uiso 1 calc R
C28 C 0.0514(4) -0.4036(3) -0.1862(3) 0.0618(14) Uani 1 d .
H28A H 0.0350(4) -0.4415(3) -0.1390(3) 0.093 Uiso 1 calc R
H28B H 0.1269(4) -0.3827(3) -0.1828(3) 0.093 Uiso 1 calc R
H28C H 0.0395(4) -0.4434(3) -0.2336(3) 0.093 Uiso 1 calc R
N1 N -0.0193(3) -0.3181(2) -0.1907(2) 0.0417(8) Uani 1 d .

loop_
_atom_type_symbol
_atom_type_description
_atom_type_scat_dispersion_real
_atom_type_scat_dispersion_imag
_atom_type_scat_source
C C 0.0033 0.0016 'International Tables Vol C Tables 4.2.6.8 and 6.1.1.4'
H H 0.0000 0.0000 'International Tables Vol C Tables 4.2.6.8 and 6.1.1.4'
N N 0.0061 0.0033 'International Tables Vol C Tables 4.2.6.8 and 6.1.1.4'
O O 0.0106 0.0060 'International Tables Vol C Tables 4.2.6.8 and 6.1.1.4'
Cl Cl 0.1484 0.1585 'International Tables Vol C Tables 4.2.6.8 and 6.1.1.4'
Bi Bi -4.1077 10.2566 'International Tables Vol C Tables 4.2.6.8 and 6.1.1.4'

loop_
_geom_angle_atom_site_label_1
_geom_angle_atom_site_label_2
_geom_angle_atom_site_label_3
_geom_angle
_geom_angle_site_symmetry_1
_geom_angle_site_symmetry_3
O3 Bi1 O2 88.79(10) . .
O3 Bi1 O1 94.30(11) . .
O2 Bi1 O1 88.21(10) . .
O3 Bi1 Cl1 92.07(7) . 3_655
O2 Bi1 Cl1 179.04(7) . 3_655
O1 Bi1 Cl1 91.31(7) . 3_655
O3 Bi1 Cl1 103.13(8) . .
O2 Bi1 Cl1 95.83(7) . .
O1 Bi1 Cl1 162.17(8) . .
Cl1 Bi1 Cl1 84.38(3) 3_655 .
Bi1 Cl1 Bi1 95.62(3) 3_655 .
C1 O1 Bi1 126.1(2) . .
C9 O2 Bi1 125.6(2) . .
C17 O3 Bi1 124.8(2) . .
O1 C1 C2 121.2(4) . .
O1 C1 C6 118.4(3) . .
C2 C1 C6 120.3(3) . .
C3 C2 C1 119.0(4) . .
C3 C2 C7 121.1(4) . .
C1 C2 C7 119.9(4) . .
C2 C3 C4 121.8(4) . .
C5 C4 C3 119.1(4) . .
C4 C5 C6 121.6(4) . .
C5 C6 C1 118.2(4) . .
C5 C6 C8 122.2(4) . .
C1 C6 C8 119.7(4) . .
O2 C9 C14 118.0(4) . .
O2 C9 C10 119.8(4) . .
C14 C9 C10 122.0(5) . .
C9 C10 C11 117.7(6) . .
C9 C10 C15 120.6(5) . .
C11 C10 C15 121.7(6) . .
C10 C11 C12 121.1(8) . .
C13 C12 C11 120.7(7) . .
C12 C13 C14 121.8(8) . .
C13 C14 C9 116.8(6) . .
C13 C14 C16 122.8(6) . .
C9 C14 C16 120.5(5) . .
O3 C17 C18 119.6(4) . .
O3 C17 C22 119.0(3) . .
C18 C17 C22 121.2(4) . .
C17 C18 C19 117.1(4) . .
C17 C18 C23 121.2(4) . .
C19 C18 C23 121.7(4) . .
C20 C19 C18 121.4(5) . .
C19 C20 C21 120.4(5) . .
C20 C21 C22 121.8(5) . .
C21 C22 C17 118.0(4) . .
C21 C22 C24 122.1(4) . .
C17 C22 C24 119.9(4) . .
C28 N1 C25 109.8(4) . .
C28 N1 C27 109.4(3) . .
C25 N1 C27 109.9(4) . .
C28 N1 C26 108.2(4) . .
C25 N1 C26 109.6(4) . .
C27 N1 C26 110.0(4) . .

loop_
_geom_bond_atom_site_label_1
_geom_bond_atom_site_label_2
_geom_bond_distance
_geom_bond_site_symmetry_2
Bi1 O3 2.113(3) .
Bi1 O2 2.152(3) .
Bi1 O1 2.154(3) .
Bi1 Cl1 2.9326(13) 3_655
Bi1 Cl1 3.0020(12) .
Cl1 Bi1 2.9325(13) 3_655
O1 C1 1.356(4) .
O2 C9 1.345(5) .
O3 C17 1.366(4) .
C1 C2 1.400(5) .
C1 C6 1.405(5) .
C2 C3 1.369(6) .
C2 C7 1.524(5) .
C3 C4 1.376(6) .
C4 C5 1.376(6) .
C5 C6 1.389(5) .
C6 C8 1.487(5) .
C9 C14 1.404(6) .
C9 C10 1.405(6) .
C10 C11 1.391(8) .
C10 C15 1.482(8) .
C11 C12 1.365(12) .
C12 C13 1.360(12) .
C13 C14 1.399(8) .
C14 C16 1.493(8) .
C17 C18 1.389(5) .
C17 C22 1.414(6) .
C18 C19 1.427(6) .
C18 C23 1.494(6) .
C19 C20 1.358(7) .
C20 C21 1.356(7) .
C21 C22 1.388(6) .
C22 C24 1.493(6) .
C25 N1 1.479(5) .
C26 N1 1.486(5) .
C27 N1 1.486(5) .
C28 N1 1.475(5) .
